data_4349101
loop_
_publ_author_name
'Haas, Ruth M.'
'Arshad, Muhammad'
'Anthony, James'
'Altmann, Philipp J.'
'P\"othig, Alexander'
'K\"ohler, Frank H.'
'Hess, Corinna R.'

_publ_section_title
;
 Six- and seven-coordinate Fe(ii) and Zn(ii) compounds ligated by
 unsymmetric xanthene-based ligands: characterization and magnetic
 properties
;
_journal_issue 5
_journal_name_full 'Inorganic Chemistry Frontiers'
_journal_page_first 616
_journal_paper_doi 10.1039/C5QI00298B
_journal_volume 3
_journal_year 2016
_chemical_formula_moiety 'C41 H45 Fe N5 O, 2(F6 P), C2 H3 N'
_chemical_formula_sum 'C43 H48 F12 Fe N6 O P2'
_chemical_formula_weight 1010.66
_space_group_IT_number 14
_space_group_name_Hall '-P 2yn'
_space_group_name_H-M_alt 'P 1 21/n 1'
_symmetry_cell_setting monoclinic
_symmetry_Int_Tables_number 14
_symmetry_space_group_name_Hall '-P 2yn'
_symmetry_space_group_name_H-M 'P 1 21/n 1'
_atom_sites_solution_hydrogens geom
_audit_update_record
;
2015-12-16 deposited with the CCDC.
2016-02-01 downloaded from the CCDC.
;
_cell_angle_alpha 90
_cell_angle_beta 92.641(5)
_cell_angle_gamma 90
_cell_formula_units_Z 4
_cell_length_a 17.6546(17)
_cell_length_b 14.2997(14)
_cell_length_c 18.8804(19)
_cell_measurement_reflns_used 9101
_cell_measurement_temperature 100
_cell_measurement_theta_max 30.4295
_cell_measurement_theta_min 2.7926
_cell_volume 4761.4(8)
_computing_cell_refinement 'SAINT (Bruker, 2012)'
_computing_data_collection 'APEX II Control Software (Bruker, 2013)'
_computing_data_reduction 'SAINT (Bruker, 2012)'
_computing_molecular_graphics 'PLATON (Spek, 2011)'
_computing_publication_material 'PLATON (Spek, 2011), enCIFer (Allen, 2014)'
_computing_structure_refinement 'SHELXL2014 (Sheldrick, 2014), SHELXLE (Huebschle, 2011)'
_computing_structure_solution 'SHELXS97 (Sheldrick, 1997)'
_diffrn_ambient_temperature 100
_diffrn_detector ' CCD plate '
_diffrn_detector_area_resol_mean 16
_diffrn_measured_fraction_theta_full 1.000
_diffrn_measured_fraction_theta_max 1.000
_diffrn_measurement_device ' \k-geometry diffractometer '
_diffrn_measurement_device_type ' Bruker APEX-II CCD '
_diffrn_measurement_method ' phi- and omega-rotation '
_diffrn_radiation_monochromator 'MONTEL optic'
_diffrn_radiation_probe x-ray
_diffrn_radiation_source 'rotating anode FR591'
_diffrn_radiation_type MoK\a
_diffrn_radiation_wavelength 0.71073
_diffrn_reflns_av_R_equivalents 0.0410
_diffrn_reflns_av_sigmaI/netI 0.0156
_diffrn_reflns_limit_h_max 24
_diffrn_reflns_limit_h_min -24
_diffrn_reflns_limit_k_max 20
_diffrn_reflns_limit_k_min -20
_diffrn_reflns_limit_l_max 26
_diffrn_reflns_limit_l_min -26
_diffrn_reflns_number 203262
_diffrn_reflns_reduction_process
;
;
_diffrn_reflns_theta_full 25.24
_diffrn_reflns_theta_max 30.03
_diffrn_reflns_theta_min 1.79
_exptl_absorpt_coefficient_mu 0.471
_exptl_absorpt_correction_T_max 0.7461
_exptl_absorpt_correction_T_min 0.6975
_exptl_absorpt_correction_type multi-scan
_exptl_absorpt_process_details 'SADABS, Bruker, 2008b'
_exptl_crystal_colour 'intense red'
_exptl_crystal_density_diffrn 1.410
_exptl_crystal_density_method 'Not Measured'
_exptl_crystal_description fragment
_exptl_crystal_F_000 2080
_exptl_crystal_size_max 0.323
_exptl_crystal_size_mid 0.284
_exptl_crystal_size_min 0.267
_refine_diff_density_max 0.807
_refine_diff_density_min -0.569
_refine_diff_density_rms 0.064
_refine_ls_extinction_method none
_refine_ls_goodness_of_fit_ref 1.024
_refine_ls_hydrogen_treatment constr
_refine_ls_matrix_type full
_refine_ls_number_parameters 659
_refine_ls_number_reflns 13923
_refine_ls_number_restraints 21
_refine_ls_restrained_S_all 1.023
_refine_ls_R_factor_all 0.0446
_refine_ls_R_factor_gt 0.0387
_refine_ls_shift/su_max 0.003
_refine_ls_shift/su_mean 0.000
_refine_ls_structure_factor_coef Fsqd
_refine_ls_weighting_details 'W=1/[\S^2^(FO^2^)+(0.0540P)^2^+3.7558P] WHERE P=(FO^2^+2FC^2^)/3'
_refine_ls_weighting_scheme calc
_refine_ls_wR_factor_gt 0.1050
_refine_ls_wR_factor_ref 0.1105
_reflns_number_gt 12389
_reflns_number_total 13923
_reflns_threshold_expression i>2\s(i)
_cod_data_source_file c5qi00298b2.cif
_cod_data_source_block haaru6_0m
_cod_original_sg_symbol_H-M 'P 21/n'
_cod_database_code 4349101

loop_
_symmetry_equiv_pos_site_id
_symmetry_equiv_pos_as_xyz
1 x,y,z
2 1/2-x,1/2+y,1/2-z
3 -x,-y,-z
4 1/2+x,1/2-y,1/2+z

loop_
_atom_site_label
_atom_site_type_symbol
_atom_site_fract_x
_atom_site_fract_y
_atom_site_fract_z
_atom_site_U_iso_or_equiv
_atom_site_adp_type
_atom_site_occupancy
_atom_site_site_symmetry_order
_atom_site_calc_flag
_atom_site_refinement_flags_posn
_atom_site_refinement_flags_adp
_atom_site_refinement_flags_occupancy
_atom_site_disorder_assembly
_atom_site_disorder_group
Fe1 Fe 0.35988(2) 0.67146(2) 0.20267(2) 0.01656(5) Uani 1 1 d . . . . .
O1 O 0.44055(6) 0.67093(7) 0.11641(5) 0.01994(19) Uani 1 1 d . . . . .
N1 N 0.33250(6) 0.61927(8) 0.30721(6) 0.0171(2) Uani 1 1 d . . . . .
N2 N 0.45159(6) 0.57783(8) 0.23183(6) 0.0159(2) Uani 1 1 d . . . . .
N3 N 0.31397(6) 0.77683(8) 0.11858(6) 0.0178(2) Uani 1 1 d . . . . .
N4 N 0.39857(8) 0.80220(9) 0.24180(7) 0.0287(3) Uani 1 1 d . . . . .
N5 N 0.28205(7) 0.59164(8) 0.14045(6) 0.0203(2) Uani 1 1 d . . . . .
C1 C 0.27469(8) 0.64417(10) 0.34654(7) 0.0213(3) Uani 1 1 d . . . . .
H1 H 0.2388 0.6881 0.3277 0.026 Uiso 1 1 calc R U . . .
C2 C 0.26515(8) 0.60812(11) 0.41414(7) 0.0235(3) Uani 1 1 d . . . . .
H2 H 0.2236 0.6275 0.4408 0.028 Uiso 1 1 calc R U . . .
C3 C 0.31699(8) 0.54370(10) 0.44209(7) 0.0218(3) Uani 1 1 d . . . . .
H3 H 0.3113 0.5179 0.4879 0.026 Uiso 1 1 calc R U . . .
C4 C 0.37746(8) 0.51751(10) 0.40189(7) 0.0192(2) Uani 1 1 d . . . . .
H4 H 0.4139 0.4735 0.4196 0.023 Uiso 1 1 calc R U . . .
C5 C 0.38351(7) 0.55709(9) 0.33522(7) 0.0159(2) Uani 1 1 d . . . . .
C6 C 0.44797(7) 0.53600(9) 0.29188(7) 0.0169(2) Uani 1 1 d . . . . .
H6 H 0.4860 0.4927 0.3076 0.020 Uiso 1 1 calc R U . . .
C7 C 0.51267(7) 0.56685(9) 0.18681(6) 0.0162(2) Uani 1 1 d . . . . .
C8 C 0.57583(8) 0.50931(10) 0.19922(7) 0.0199(2) Uani 1 1 d . . . . .
H8 H 0.5803 0.4728 0.2413 0.024 Uiso 1 1 calc R U . . .
C9 C 0.63224(8) 0.50524(11) 0.15027(7) 0.0217(3) Uani 1 1 d . . . . .
C10 C 0.62482(7) 0.56213(10) 0.08970(7) 0.0205(2) Uani 1 1 d . . . . .
H10 H 0.6640 0.5608 0.0569 0.025 Uiso 1 1 calc R U . . .
C11 C 0.56265(7) 0.62058(9) 0.07538(7) 0.0166(2) Uani 1 1 d . . . . .
C12 C 0.50710(7) 0.62007(9) 0.12484(7) 0.0159(2) Uani 1 1 d . . . . .
C13 C 0.55362(7) 0.67725(9) 0.00712(7) 0.0168(2) Uani 1 1 d . . . . .
C14 C 0.48585(7) 0.74346(9) 0.01010(7) 0.0164(2) Uani 1 1 d . . . . .
C15 C 0.43345(7) 0.73655(9) 0.06273(7) 0.0163(2) Uani 1 1 d . . . . .
C16 C 0.36940(7) 0.79288(9) 0.06426(7) 0.0164(2) Uani 1 1 d . . . . .
C17 C 0.35759(8) 0.86035(9) 0.01142(7) 0.0176(2) Uani 1 1 d . . . . .
H17 H 0.3141 0.8993 0.0119 0.021 Uiso 1 1 calc R U . . .
C18 C 0.40877(8) 0.87134(9) -0.04210(7) 0.0176(2) Uani 1 1 d . . . . .
C19 C 0.47155(8) 0.81144(9) -0.04180(7) 0.0181(2) Uani 1 1 d . . . . .
H19 H 0.5060 0.8174 -0.0787 0.022 Uiso 1 1 calc R U . . .
C20 C 0.69966(9) 0.43757(13) 0.15886(8) 0.0296(3) Uani 1 1 d . . . . .
C21 C 0.70150(12) 0.38690(18) 0.23064(10) 0.0484(6) Uani 1 1 d . . . . .
H21A H 0.6543 0.3517 0.2350 0.073 Uiso 1 1 calc R U . . .
H21B H 0.7067 0.4329 0.2690 0.073 Uiso 1 1 calc R U . . .
H21C H 0.7447 0.3438 0.2337 0.073 Uiso 1 1 calc R U . . .
C22 C 0.69194(10) 0.36316(13) 0.10012(10) 0.0348(4) Uani 1 1 d . . . . .
H22A H 0.6905 0.3938 0.0537 0.052 Uiso 1 1 calc R U . . .
H22B H 0.6450 0.3277 0.1053 0.052 Uiso 1 1 calc R U . . .
H22C H 0.7354 0.3205 0.1040 0.052 Uiso 1 1 calc R U . . .
C23 C 0.77443(10) 0.49156(16) 0.15194(11) 0.0412(4) Uani 1 1 d . . . . .
H23A H 0.8173 0.4484 0.1585 0.062 Uiso 1 1 calc R U . . .
H23B H 0.7784 0.5406 0.1882 0.062 Uiso 1 1 calc R U . . .
H23C H 0.7752 0.5201 0.1048 0.062 Uiso 1 1 calc R U . . .
C24 C 0.53947(9) 0.60912(10) -0.05541(7) 0.0224(3) Uani 1 1 d . . . . .
H24A H 0.5335 0.6446 -0.0997 0.034 Uiso 1 1 calc R U . . .
H24B H 0.4932 0.5731 -0.0483 0.034 Uiso 1 1 calc R U . . .
H24C H 0.5826 0.5664 -0.0580 0.034 Uiso 1 1 calc R U . . .
C25 C 0.62637(8) 0.73368(11) -0.00426(9) 0.0265(3) Uani 1 1 d . . . . .
H25A H 0.6213 0.7669 -0.0496 0.040 Uiso 1 1 calc R U . . .
H25B H 0.6698 0.6911 -0.0047 0.040 Uiso 1 1 calc R U . . .
H25C H 0.6342 0.7790 0.0343 0.040 Uiso 1 1 calc R U . . .
C26 C 0.39765(8) 0.94408(10) -0.10155(7) 0.0204(2) Uani 1 1 d . . . . .
C27 C 0.38262(10) 0.89317(12) -0.17230(8) 0.0305(3) Uani 1 1 d . . . . .
H27A H 0.3772 0.9391 -0.2107 0.046 Uiso 1 1 calc R U . . .
H27B H 0.3359 0.8565 -0.1703 0.046 Uiso 1 1 calc R U . . .
H27C H 0.4252 0.8514 -0.1811 0.046 Uiso 1 1 calc R U . . .
C28 C 0.46959(10) 1.00400(12) -0.10552(9) 0.0309(3) Uani 1 1 d . . . . .
H28A H 0.5126 0.9639 -0.1163 0.046 Uiso 1 1 calc R U . . .
H28B H 0.4800 1.0352 -0.0599 0.046 Uiso 1 1 calc R U . . .
H28C H 0.4621 1.0511 -0.1429 0.046 Uiso 1 1 calc R U . . .
C29 C 0.33066(10) 1.00952(11) -0.08914(9) 0.0299(3) Uani 1 1 d . . . . .
H29A H 0.3267 1.0563 -0.1271 0.045 Uiso 1 1 calc R U . . .
H29B H 0.3388 1.0411 -0.0433 0.045 Uiso 1 1 calc R U . . .
H29C H 0.2837 0.9730 -0.0891 0.045 Uiso 1 1 calc R U . . .
C30 C 0.30085(8) 0.86266(10) 0.16068(7) 0.0220(3) Uani 1 1 d . . . . .
H30A H 0.2532 0.8559 0.1859 0.026 Uiso 1 1 calc R U . . .
H30B H 0.2953 0.9171 0.1284 0.026 Uiso 1 1 calc R U . . .
C31 C 0.36589(8) 0.87956(10) 0.21370(7) 0.0216(3) Uani 1 1 d . . . . .
C32 C 0.38808(9) 0.96810(10) 0.23514(8) 0.0268(3) Uani 1 1 d . . . . .
H32 H 0.3641 1.0217 0.2145 0.032 Uiso 1 1 calc R U . . .
C33 C 0.44576(11) 0.97797(12) 0.28712(10) 0.0347(4) Uani 1 1 d . . . . .
H33 H 0.4614 1.0383 0.3030 0.042 Uiso 1 1 calc R U . . .
C34 C 0.47995(12) 0.89867(13) 0.31542(11) 0.0427(5) Uani 1 1 d . . . . .
H34 H 0.5199 0.9035 0.3506 0.051 Uiso 1 1 calc R U . . .
C35 C 0.45497(12) 0.81217(12) 0.29159(12) 0.0437(5) Uani 1 1 d . . . . .
H35 H 0.4785 0.7576 0.3111 0.052 Uiso 1 1 calc R U . . .
C36 C 0.24185(8) 0.73909(10) 0.08515(8) 0.0218(3) Uani 1 1 d . . . . .
H36A H 0.2382 0.7574 0.0345 0.026 Uiso 1 1 calc R U . . .
H36B H 0.1983 0.7672 0.1086 0.026 Uiso 1 1 calc R U . . .
C37 C 0.23733(8) 0.63424(10) 0.09068(7) 0.0214(3) Uani 1 1 d . . . . .
C38 C 0.18599(10) 0.58463(13) 0.04712(8) 0.0312(3) Uani 1 1 d . . . . .
H38 H 0.1545 0.6163 0.0127 0.037 Uiso 1 1 calc R U . . .
C39 C 0.18132(11) 0.48867(13) 0.05448(9) 0.0365(4) Uani 1 1 d . . . . .
H39 H 0.1466 0.4535 0.0252 0.044 Uiso 1 1 calc R U . . .
C40 C 0.22821(10) 0.44413(12) 0.10537(9) 0.0315(3) Uani 1 1 d . . . . .
H40 H 0.2264 0.3782 0.1111 0.038 Uiso 1 1 calc R U . . .
C41 C 0.27731(9) 0.49772(10) 0.14736(8) 0.0257(3) Uani 1 1 d . . . . .
H41 H 0.3089 0.4675 0.1824 0.031 Uiso 1 1 calc R U . . .
P1 P 0.40936(18) 0.33624(16) 0.57480(15) 0.0275(4) Uani 0.625(11) 1 d D . P A 1
F1 F 0.4984(2) 0.3148(3) 0.5784(2) 0.0404(8) Uani 0.625(11) 1 d D . P A 1
F2 F 0.4119(3) 0.3515(4) 0.6581(2) 0.0432(9) Uani 0.625(11) 1 d D . P A 1
F3 F 0.4063(2) 0.3217(3) 0.49051(17) 0.0422(7) Uani 0.625(11) 1 d D . P A 1
F4 F 0.4277(3) 0.44518(18) 0.5638(3) 0.0588(14) Uani 0.625(11) 1 d D . P A 1
F5 F 0.3915(5) 0.2283(3) 0.5849(5) 0.0341(13) Uani 0.625(11) 1 d D . P A 1
F6 F 0.3205(2) 0.3590(3) 0.5696(2) 0.0453(9) Uani 0.625(11) 1 d D . P A 1
P1A P 0.3925(3) 0.3425(3) 0.5906(3) 0.0293(7) Uani 0.375(11) 1 d D . P A 2
F1A F 0.4828(4) 0.3478(7) 0.5889(4) 0.0544(17) Uani 0.375(11) 1 d D . P A 2
F2A F 0.4013(6) 0.3310(7) 0.6744(4) 0.0441(14) Uani 0.375(11) 1 d D . P A 2
F3A F 0.3856(5) 0.3543(6) 0.5065(4) 0.058(2) Uani 0.375(11) 1 d D . P A 2
F4A F 0.3882(5) 0.4530(2) 0.6002(6) 0.067(3) Uani 0.375(11) 1 d D . P A 2
F5A F 0.3979(9) 0.2316(7) 0.5811(8) 0.049(3) Uani 0.375(11) 1 d D . P A 2
F6A F 0.3032(3) 0.3348(5) 0.5916(5) 0.0487(14) Uani 0.375(11) 1 d D . P A 2
P2 P 0.41185(2) 0.26047(2) 0.25531(2) 0.01928(7) Uani 1 1 d . . . . .
F7 F 0.40200(7) 0.32744(8) 0.32229(6) 0.0432(3) Uani 1 1 d . . . . .
F8 F 0.47653(7) 0.32746(8) 0.22971(6) 0.0429(3) Uani 1 1 d . . . . .
F9 F 0.47362(9) 0.20194(9) 0.30036(8) 0.0603(4) Uani 1 1 d . . . . .
F10 F 0.34907(8) 0.31810(8) 0.21152(9) 0.0623(4) Uani 1 1 d . . . . .
F11 F 0.34731(7) 0.19220(8) 0.28209(6) 0.0452(3) Uani 1 1 d . . . . .
F12 F 0.42041(7) 0.19305(8) 0.18898(5) 0.0377(2) Uani 1 1 d . . . . .
N6 N 0.67362(18) 0.2130(2) 0.4734(2) 0.1106(13) Uani 1 1 d . . . . .
C42 C 0.57234(18) 0.32423(19) 0.41719(17) 0.0695(8) Uani 1 1 d . . . . .
H42A H 0.5560 0.3022 0.3698 0.104 Uiso 1 1 calc R U . . .
H42B H 0.5938 0.3872 0.4138 0.104 Uiso 1 1 calc R U . . .
H42C H 0.5287 0.3259 0.4474 0.104 Uiso 1 1 calc R U . . .
C43 C 0.62945(17) 0.26112(17) 0.44774(18) 0.0697(8) Uani 1 1 d . . . . .

loop_
_atom_site_aniso_label
_atom_site_aniso_U_11
_atom_site_aniso_U_22
_atom_site_aniso_U_33
_atom_site_aniso_U_23
_atom_site_aniso_U_13
_atom_site_aniso_U_12
Fe1 0.01791(9) 0.01644(9) 0.01558(9) 0.00482(6) 0.00353(7) 0.00387(6)
O1 0.0178(4) 0.0214(5) 0.0212(5) 0.0094(4) 0.0071(4) 0.0066(3)
N1 0.0186(5) 0.0163(5) 0.0164(5) 0.0013(4) 0.0015(4) 0.0023(4)
N2 0.0166(5) 0.0167(5) 0.0146(5) 0.0004(4) 0.0021(4) 0.0015(4)
N3 0.0168(5) 0.0206(5) 0.0163(5) 0.0051(4) 0.0054(4) 0.0047(4)
N4 0.0358(7) 0.0177(5) 0.0316(7) 0.0037(5) -0.0094(5) 0.0035(5)
N5 0.0205(5) 0.0214(5) 0.0192(5) 0.0030(4) 0.0041(4) 0.0022(4)
C1 0.0205(6) 0.0233(6) 0.0205(6) 0.0031(5) 0.0035(5) 0.0062(5)
C2 0.0232(6) 0.0285(7) 0.0192(6) 0.0012(5) 0.0066(5) 0.0056(5)
C3 0.0228(6) 0.0281(7) 0.0145(5) 0.0018(5) 0.0022(5) 0.0018(5)
C4 0.0193(6) 0.0230(6) 0.0152(5) 0.0030(5) 0.0002(4) 0.0026(5)
C5 0.0173(5) 0.0155(5) 0.0148(5) 0.0008(4) 0.0006(4) 0.0008(4)
C6 0.0163(5) 0.0177(5) 0.0168(5) 0.0009(4) 0.0010(4) 0.0023(4)
C7 0.0155(5) 0.0188(5) 0.0145(5) -0.0007(4) 0.0017(4) 0.0011(4)
C8 0.0180(6) 0.0258(6) 0.0157(5) 0.0005(5) -0.0009(4) 0.0051(5)
C9 0.0170(6) 0.0305(7) 0.0174(6) -0.0018(5) -0.0008(5) 0.0061(5)
C10 0.0150(6) 0.0289(7) 0.0176(6) -0.0017(5) 0.0021(4) 0.0027(5)
C11 0.0151(5) 0.0193(6) 0.0156(5) -0.0015(4) 0.0015(4) -0.0007(4)
C12 0.0144(5) 0.0162(5) 0.0173(5) -0.0004(4) 0.0015(4) 0.0013(4)
C13 0.0152(5) 0.0184(5) 0.0171(5) 0.0007(4) 0.0047(4) -0.0005(4)
C14 0.0162(5) 0.0173(5) 0.0160(5) 0.0001(4) 0.0035(4) -0.0010(4)
C15 0.0179(6) 0.0161(5) 0.0150(5) 0.0032(4) 0.0029(4) 0.0000(4)
C16 0.0175(6) 0.0180(5) 0.0141(5) 0.0030(4) 0.0039(4) 0.0007(4)
C17 0.0191(6) 0.0183(6) 0.0157(5) 0.0030(4) 0.0025(4) 0.0015(4)
C18 0.0204(6) 0.0185(6) 0.0141(5) 0.0020(4) 0.0020(4) -0.0015(4)
C19 0.0194(6) 0.0207(6) 0.0147(5) 0.0014(4) 0.0045(4) -0.0019(5)
C20 0.0213(7) 0.0445(9) 0.0229(7) 0.0027(6) 0.0003(5) 0.0152(6)
C21 0.0399(10) 0.0746(15) 0.0309(9) 0.0163(9) 0.0046(7) 0.0344(10)
C22 0.0320(8) 0.0359(9) 0.0369(9) 0.0012(7) 0.0056(7) 0.0156(7)
C23 0.0188(7) 0.0650(13) 0.0392(9) -0.0055(9) -0.0061(6) 0.0095(7)
C24 0.0289(7) 0.0222(6) 0.0163(6) -0.0009(5) 0.0040(5) 0.0030(5)
C25 0.0179(6) 0.0255(7) 0.0366(8) 0.0046(6) 0.0078(5) -0.0032(5)
C26 0.0235(6) 0.0219(6) 0.0162(6) 0.0054(5) 0.0036(5) 0.0002(5)
C27 0.0395(9) 0.0349(8) 0.0167(6) 0.0023(6) -0.0032(6) 0.0043(7)
C28 0.0311(8) 0.0324(8) 0.0292(7) 0.0146(6) 0.0018(6) -0.0077(6)
C29 0.0369(8) 0.0263(7) 0.0274(7) 0.0123(6) 0.0106(6) 0.0082(6)
C30 0.0267(7) 0.0221(6) 0.0176(6) 0.0047(5) 0.0063(5) 0.0106(5)
C31 0.0263(7) 0.0189(6) 0.0203(6) 0.0048(5) 0.0079(5) 0.0057(5)
C32 0.0341(8) 0.0183(6) 0.0287(7) 0.0039(5) 0.0090(6) 0.0044(5)
C33 0.0437(10) 0.0204(7) 0.0400(9) -0.0021(6) 0.0020(7) -0.0023(6)
C34 0.0493(11) 0.0259(8) 0.0509(11) -0.0023(7) -0.0197(9) -0.0010(7)
C35 0.0535(11) 0.0216(7) 0.0531(11) 0.0023(7) -0.0284(9) 0.0039(7)
C36 0.0167(6) 0.0265(6) 0.0225(6) 0.0092(5) 0.0032(5) 0.0025(5)
C37 0.0205(6) 0.0266(7) 0.0173(6) 0.0040(5) 0.0048(5) 0.0024(5)
C38 0.0340(8) 0.0379(8) 0.0214(7) 0.0031(6) -0.0028(6) -0.0015(7)
C39 0.0422(10) 0.0380(9) 0.0287(8) -0.0044(7) -0.0035(7) -0.0075(7)
C40 0.0376(9) 0.0248(7) 0.0322(8) -0.0033(6) 0.0024(6) -0.0025(6)
C41 0.0284(7) 0.0218(6) 0.0270(7) 0.0019(5) 0.0028(6) 0.0028(5)
P1 0.0305(9) 0.0232(4) 0.0274(7) 0.0032(5) -0.0143(5) -0.0022(5)
F1 0.0284(13) 0.0546(18) 0.0372(15) 0.0099(12) -0.0107(10) -0.0047(11)
F2 0.053(2) 0.048(2) 0.0275(17) -0.0076(13) -0.0133(15) 0.0045(14)
F3 0.0429(14) 0.0583(19) 0.0243(11) 0.0057(11) -0.0125(9) -0.0146(12)
F4 0.075(3) 0.0266(10) 0.071(2) 0.0162(11) -0.043(2) -0.0145(12)
F5 0.041(2) 0.0181(18) 0.043(2) 0.0039(16) -0.0015(16) -0.0083(15)
F6 0.0350(16) 0.0479(17) 0.0515(17) -0.0086(12) -0.0164(12) 0.0090(12)
P1A 0.0291(13) 0.0219(8) 0.0356(15) 0.0038(9) -0.0124(10) -0.0058(8)
F1A 0.031(3) 0.083(5) 0.048(2) -0.002(3) -0.0045(19) -0.017(3)
F2A 0.056(3) 0.050(4) 0.026(3) -0.003(2) -0.003(2) 0.003(2)
F3A 0.079(4) 0.059(4) 0.033(3) 0.020(2) -0.022(3) -0.036(3)
F4A 0.079(4) 0.0206(15) 0.096(5) 0.005(2) -0.047(4) -0.0097(18)
F5A 0.061(6) 0.044(5) 0.041(5) -0.007(4) -0.016(4) 0.011(4)
F6A 0.026(2) 0.045(3) 0.075(4) -0.009(2) -0.008(2) -0.0032(16)
P2 0.02362(17) 0.01657(15) 0.01810(15) -0.00009(12) 0.00569(12) -0.00148(12)
F7 0.0500(7) 0.0403(6) 0.0410(6) -0.0230(5) 0.0216(5) -0.0185(5)
F8 0.0516(7) 0.0438(6) 0.0347(5) -0.0067(4) 0.0164(5) -0.0265(5)
F9 0.0730(9) 0.0316(6) 0.0720(9) 0.0008(6) -0.0417(8) 0.0054(6)
F10 0.0619(8) 0.0278(6) 0.0928(11) 0.0013(6) -0.0447(8) 0.0088(5)
F11 0.0610(7) 0.0437(6) 0.0329(5) -0.0135(5) 0.0247(5) -0.0313(6)
F12 0.0471(6) 0.0388(5) 0.0288(5) -0.0162(4) 0.0175(4) -0.0123(5)
N6 0.085(2) 0.0554(15) 0.185(4) 0.0259(19) -0.064(2) -0.0028(14)
C42 0.0696(17) 0.0536(14) 0.0816(19) -0.0044(13) -0.0367(15) 0.0105(12)
C43 0.0653(16) 0.0379(11) 0.102(2) 0.0033(13) -0.0402(15) -0.0045(11)

loop_
_atom_type_symbol
_atom_type_description
_atom_type_scat_dispersion_real
_atom_type_scat_dispersion_imag
_atom_type_scat_source
C C 0.0033 0.0016 ' International Tables Vol C Tables 4.2.6.8 and 6.1.1.4'
H H 0.0000 0.0000 ' International Tables Vol C Tables 4.2.6.8 and 6.1.1.4'
F F 0.0171 0.0103 ' International Tables Vol C Tables 4.2.6.8 and 6.1.1.4'
Fe Fe 0.3463 0.8444 ' International Tables Vol C Tables 4.2.6.8 and 6.1.1.4'
N N 0.0061 0.0033 ' International Tables Vol C Tables 4.2.6.8 and 6.1.1.4'
O O 0.0106 0.0060 ' International Tables Vol C Tables 4.2.6.8 and 6.1.1.4'
P P 0.1023 0.0942 ' International Tables Vol C Tables 4.2.6.8 and 6.1.1.4'

loop_
_geom_angle_atom_site_label_1
_geom_angle_atom_site_label_2
_geom_angle_atom_site_label_3
_geom_angle
N5 Fe1 N4 150.26(5)
N5 Fe1 N2 105.64(4)
N4 Fe1 N2 103.52(5)
N5 Fe1 N1 98.81(4)
N4 Fe1 N1 93.89(5)
N2 Fe1 N1 75.62(4)
N5 Fe1 O1 90.75(4)
N4 Fe1 O1 92.97(5)
N2 Fe1 O1 71.58(4)
N1 Fe1 O1 147.19(4)
N5 Fe1 N3 76.72(4)
N4 Fe1 N3 76.15(5)
N2 Fe1 N3 144.87(4)
N1 Fe1 N3 139.37(4)
O1 Fe1 N3 73.35(4)
C15 O1 C12 119.24(10)
C15 O1 Fe1 119.84(8)
C12 O1 Fe1 119.26(8)
C1 N1 C5 117.91(11)
C1 N1 Fe1 128.07(9)
C5 N1 Fe1 113.95(8)
C6 N2 C7 123.32(11)
C6 N2 Fe1 116.57(9)
C7 N2 Fe1 120.09(8)
C16 N3 C30 111.71(11)
C16 N3 C36 110.10(10)
C30 N3 C36 111.91(11)
C16 N3 Fe1 110.99(8)
C30 N3 Fe1 103.28(8)
C36 N3 Fe1 108.66(8)
C35 N4 C31 118.60(14)
C35 N4 Fe1 123.74(11)
C31 N4 Fe1 117.64(11)
C37 N5 C41 118.70(13)
C37 N5 Fe1 119.46(10)
C41 N5 Fe1 121.80(10)
N1 C1 C2 122.50(13)
C3 C2 C1 119.27(13)
C2 C3 C4 118.80(12)
C5 C4 C3 118.59(12)
N1 C5 C4 122.92(12)
N1 C5 C6 115.90(11)
C4 C5 C6 121.15(12)
N2 C6 C5 117.95(11)
C12 C7 C8 119.13(12)
C12 C7 N2 114.69(11)
C8 C7 N2 126.18(12)
C9 C8 C7 120.25(12)
C8 C9 C10 118.29(12)
C8 C9 C20 122.08(13)
C10 C9 C20 119.57(12)
C11 C10 C9 123.20(12)
C12 C11 C10 116.17(12)
C12 C11 C13 121.54(11)
C10 C11 C13 122.18(11)
O1 C12 C11 122.89(11)
O1 C12 C7 114.18(11)
C11 C12 C7 122.92(12)
C11 C13 C14 110.46(10)
C11 C13 C25 109.95(11)
C14 C13 C25 109.85(11)
C11 C13 C24 108.56(11)
C14 C13 C24 108.66(11)
C25 C13 C24 109.32(11)
C15 C14 C19 116.50(12)
C15 C14 C13 121.96(11)
C19 C14 C13 121.49(11)
O1 C15 C16 115.12(11)
O1 C15 C14 122.05(11)
C16 C15 C14 122.81(11)
C15 C16 C17 118.71(11)
C15 C16 N3 119.56(11)
C17 C16 N3 121.65(11)
C18 C17 C16 120.99(12)
C17 C18 C19 117.84(12)
C17 C18 C26 122.71(12)
C19 C18 C26 119.44(11)
C14 C19 C18 123.13(12)
C21 C20 C9 112.03(13)
C21 C20 C22 107.91(16)
C9 C20 C22 108.48(12)
C21 C20 C23 109.15(15)
C9 C20 C23 109.76(15)
C22 C20 C23 109.48(14)
C27 C26 C29 108.59(13)
C27 C26 C18 109.03(12)
C29 C26 C18 112.01(11)
C27 C26 C28 109.42(13)
C29 C26 C28 108.18(13)
C18 C26 C28 109.58(12)
N3 C30 C31 110.78(11)
N4 C31 C32 121.85(15)
N4 C31 C30 115.45(13)
C32 C31 C30 122.60(13)
C31 C32 C33 119.31(14)
C34 C33 C32 118.91(15)
C33 C34 C35 118.82(17)
N4 C35 C34 122.51(16)
N3 C36 C37 112.14(11)
N5 C37 C38 121.86(14)
N5 C37 C36 117.93(13)
C38 C37 C36 120.16(13)
C39 C38 C37 119.18(15)
C38 C39 C40 119.14(16)
C41 C40 C39 118.69(16)
N5 C41 C40 122.42(15)
F2 P1 F5 90.7(4)
F2 P1 F1 90.1(3)
F5 P1 F1 90.5(3)
F2 P1 F6 90.9(2)
F5 P1 F6 90.3(3)
F1 P1 F6 178.7(2)
F2 P1 F3 179.5(3)
F5 P1 F3 89.7(4)
F1 P1 F3 90.27(18)
F6 P1 F3 88.72(19)
F2 P1 F4 89.9(2)
F5 P1 F4 179.4(4)
F1 P1 F4 89.29(19)
F6 P1 F4 89.88(19)
F3 P1 F4 89.76(19)
F6A P1A F2A 91.8(4)
F6A P1A F4A 90.8(3)
F2A P1A F4A 89.5(4)
F6A P1A F3A 89.3(4)
F2A P1A F3A 178.8(5)
F4A P1A F3A 90.4(3)
F6A P1A F1A 178.7(4)
F2A P1A F1A 88.5(5)
F4A P1A F1A 90.5(4)
F3A P1A F1A 90.3(4)
F6A P1A F5A 89.8(6)
F2A P1A F5A 90.3(6)
F4A P1A F5A 179.3(6)
F3A P1A F5A 89.8(6)
F1A P1A F5A 88.9(6)
F8 P2 F10 91.31(8)
F8 P2 F9 89.73(8)
F10 P2 F9 178.84(10)
F8 P2 F12 91.73(6)
F10 P2 F12 89.65(8)
F9 P2 F12 90.83(7)
F8 P2 F11 179.16(8)
F10 P2 F11 89.49(8)
F9 P2 F11 89.46(8)
F12 P2 F11 88.50(6)
F8 P2 F7 89.16(6)
F10 P2 F7 90.13(8)
F9 P2 F7 89.38(8)
F12 P2 F7 179.09(6)
F11 P2 F7 90.61(6)
N6 C43 C42 178.0(4)

loop_
_geom_bond_atom_site_label_1
_geom_bond_atom_site_label_2
_geom_bond_distance
Fe1 N5 2.1029(13)
Fe1 N4 2.1120(14)
Fe1 N2 2.1529(11)
Fe1 N1 2.1850(11)
Fe1 O1 2.2124(10)
Fe1 N3 2.3085(11)
O1 C15 1.3827(15)
O1 C12 1.3847(15)
N1 C1 1.3378(17)
N1 C5 1.3555(16)
N2 C6 1.2860(16)
N2 C7 1.4123(16)
N3 C16 1.4679(16)
N3 C30 1.4863(18)
N3 C36 1.4956(18)
N4 C35 1.345(2)
N4 C31 1.3454(18)
N5 C37 1.3450(18)
N5 C41 1.3524(18)
C1 C2 1.3939(19)
C2 C3 1.386(2)
C3 C4 1.3895(19)
C4 C5 1.3887(17)
C5 C6 1.4633(18)
C7 C12 1.3953(17)
C7 C8 1.3969(18)
C8 C9 1.3907(19)
C9 C10 1.4047(19)
C9 C20 1.537(2)
C10 C11 1.3960(18)
C11 C12 1.3852(17)
C11 C13 1.5244(18)
C13 C14 1.5289(18)
C13 C25 1.5403(19)
C13 C24 1.5422(19)
C14 C15 1.3919(17)
C14 C19 1.3950(18)
C15 C16 1.3897(18)
C16 C17 1.3967(17)
C17 C18 1.3950(17)
C18 C19 1.4007(19)
C18 C26 1.5363(18)
C20 C21 1.536(2)
C20 C22 1.538(2)
C20 C23 1.540(3)
C26 C27 1.534(2)
C26 C29 1.535(2)
C26 C28 1.537(2)
C30 C31 1.508(2)
C31 C32 1.380(2)
C32 C33 1.389(3)
C33 C34 1.381(3)
C34 C35 1.382(2)
C36 C37 1.505(2)
C37 C38 1.390(2)
C38 C39 1.382(3)
C39 C40 1.393(3)
C40 C41 1.380(2)
P1 F2 1.586(4)
P1 F5 1.589(5)
P1 F1 1.599(4)
P1 F6 1.601(3)
P1 F3 1.604(3)
P1 F4 1.606(3)
P1A F6A 1.583(5)
P1A F2A 1.591(7)
P1A F4A 1.593(5)
P1A F3A 1.595(6)
P1A F1A 1.598(6)
P1A F5A 1.598(10)
P2 F8 1.5832(11)
P2 F10 1.5833(12)
P2 F9 1.5898(13)
P2 F12 1.5932(10)
P2 F11 1.6000(10)
P2 F7 1.6020(10)
N6 C43 1.132(3)
C42 C43 1.453(3)

loop_
_geom_torsion_atom_site_label_1
_geom_torsion_atom_site_label_2
_geom_torsion_atom_site_label_3
_geom_torsion_atom_site_label_4
_geom_torsion
C5 N1 C1 C2 -0.5(2)
Fe1 N1 C1 C2 -177.31(11)
N1 C1 C2 C3 -0.3(2)
C1 C2 C3 C4 0.5(2)
C2 C3 C4 C5 0.0(2)
C1 N1 C5 C4 1.1(2)
Fe1 N1 C5 C4 178.34(10)
C1 N1 C5 C6 -176.71(12)
Fe1 N1 C5 C6 0.53(14)
C3 C4 C5 N1 -0.9(2)
C3 C4 C5 C6 176.83(13)
C7 N2 C6 C5 176.88(11)
Fe1 N2 C6 C5 -1.32(16)
N1 C5 C6 N2 0.51(18)
C4 C5 C6 N2 -177.34(12)
C6 N2 C7 C12 -178.36(12)
Fe1 N2 C7 C12 -0.22(15)
C6 N2 C7 C8 1.4(2)
Fe1 N2 C7 C8 179.55(11)
C12 C7 C8 C9 -0.1(2)
N2 C7 C8 C9 -179.85(13)
C7 C8 C9 C10 1.8(2)
C7 C8 C9 C20 -175.29(14)
C8 C9 C10 C11 -1.8(2)
C20 C9 C10 C11 175.36(14)
C9 C10 C11 C12 0.0(2)
C9 C10 C11 C13 -176.25(13)
C15 O1 C12 C11 -10.65(18)
Fe1 O1 C12 C11 -175.95(10)
C15 O1 C12 C7 170.54(11)
Fe1 O1 C12 C7 5.23(15)
C10 C11 C12 O1 -176.93(12)
C13 C11 C12 O1 -0.63(19)
C10 C11 C12 C7 1.78(19)
C13 C11 C12 C7 178.09(12)
C8 C7 C12 O1 177.03(12)
N2 C7 C12 O1 -3.18(16)
C8 C7 C12 C11 -1.8(2)
N2 C7 C12 C11 178.00(12)
C12 C11 C13 C14 10.91(17)
C10 C11 C13 C14 -173.01(12)
C12 C11 C13 C25 132.31(13)
C10 C11 C13 C25 -51.60(17)
C12 C11 C13 C24 -108.14(14)
C10 C11 C13 C24 67.95(16)
C11 C13 C14 C15 -11.41(17)
C25 C13 C14 C15 -132.87(13)
C24 C13 C14 C15 107.58(14)
C11 C13 C14 C19 171.47(12)
C25 C13 C14 C19 50.01(17)
C24 C13 C14 C19 -69.54(15)
C12 O1 C15 C16 -171.59(11)
Fe1 O1 C15 C16 -6.38(15)
C12 O1 C15 C14 10.08(19)
Fe1 O1 C15 C14 175.30(9)
C19 C14 C15 O1 178.86(12)
C13 C14 C15 O1 1.61(19)
C19 C14 C15 C16 0.67(19)
C13 C14 C15 C16 -176.59(12)
O1 C15 C16 C17 -179.34(12)
C14 C15 C16 C17 -1.0(2)
O1 C15 C16 N3 -2.70(18)
C14 C15 C16 N3 175.61(12)
C30 N3 C16 C15 124.21(13)
C36 N3 C16 C15 -110.82(13)
Fe1 N3 C16 C15 9.53(15)
C30 N3 C16 C17 -59.25(16)
C36 N3 C16 C17 65.72(16)
Fe1 N3 C16 C17 -173.93(10)
C15 C16 C17 C18 0.1(2)
N3 C16 C17 C18 -176.48(12)
C16 C17 C18 C19 1.1(2)
C16 C17 C18 C26 179.50(13)
C15 C14 C19 C18 0.6(2)
C13 C14 C19 C18 177.91(12)
C17 C18 C19 C14 -1.5(2)
C26 C18 C19 C14 -179.95(12)
C8 C9 C20 C21 -7.3(2)
C10 C9 C20 C21 175.68(16)
C8 C9 C20 C22 111.72(16)
C10 C9 C20 C22 -65.31(19)
C8 C9 C20 C23 -128.71(16)
C10 C9 C20 C23 54.26(19)
C17 C18 C26 C27 -112.88(15)
C19 C18 C26 C27 65.46(16)
C17 C18 C26 C29 7.32(19)
C19 C18 C26 C29 -174.33(13)
C17 C18 C26 C28 127.39(14)
C19 C18 C26 C28 -54.27(17)
C16 N3 C30 C31 -76.40(13)
C36 N3 C30 C31 159.64(11)
Fe1 N3 C30 C31 42.95(12)
C35 N4 C31 C32 -0.8(3)
Fe1 N4 C31 C32 -179.09(11)
C35 N4 C31 C30 -177.38(17)
Fe1 N4 C31 C30 4.30(17)
N3 C30 C31 N4 -34.57(17)
N3 C30 C31 C32 148.84(13)
N4 C31 C32 C33 0.0(2)
C30 C31 C32 C33 176.42(14)
C31 C32 C33 C34 0.7(3)
C32 C33 C34 C35 -0.7(3)
C31 N4 C35 C34 0.7(3)
Fe1 N4 C35 C34 178.95(18)
C33 C34 C35 N4 0.0(4)
C16 N3 C36 C37 97.53(12)
C30 N3 C36 C37 -137.61(11)
Fe1 N3 C36 C37 -24.22(13)
C41 N5 C37 C38 0.9(2)
Fe1 N5 C37 C38 178.68(11)
C41 N5 C37 C36 178.33(13)
Fe1 N5 C37 C36 -3.86(16)
N3 C36 C37 N5 20.03(17)
N3 C36 C37 C38 -162.46(13)
N5 C37 C38 C39 -0.8(2)
C36 C37 C38 C39 -178.20(15)
C37 C38 C39 C40 0.0(3)
C38 C39 C40 C41 0.7(3)
C37 N5 C41 C40 -0.1(2)
Fe1 N5 C41 C40 -177.90(12)
C39 C40 C41 N5 -0.6(3)
